data_4302776
loop_
_publ_author_name
'Jiseul Chun'
'Il Gu Jung'
'Hae Jin Kim'
'Mira Park'
'Myoung Soo Lah'
'Seung Uk Son'

_publ_contact_author_address 'Sungkyunkwan University, Suwon, Korea'
_publ_contact_author_name 'Son, Seung Uk'
_publ_section_title
;
Concomitant Formation of N-Heterocyclic Carbene-Copper Complexes within a
Supramolecular Network in the Self-Assembly of Imidazolium Dicarboxylate
with Metal Ions
;
_journal_name_full 'Inorganic Chemistry'
_journal_page_first 6353
_journal_page_last 6355
_journal_paper_doi 10.1021/ic900846s
_journal_volume 48
_journal_year 2009
_chemical_formula_moiety '(C30.5 H34.5 N2.5 O5), 0.25(H2 O)'
_chemical_formula_sum 'C30.5 H35 Cl Cu2 N2.5 O5.25'
_chemical_formula_weight 683.14
_chemical_name_systematic
; 
 ? 
;
_space_group_IT_number 14
_symmetry_cell_setting monoclinic
_symmetry_space_group_name_Hall '-P 2ybc'
_symmetry_space_group_name_H-M 'P 1 21/c 1'
_atom_sites_solution_hydrogens geom
_atom_sites_solution_primary direct
_atom_sites_solution_secondary difmap
_audit_creation_method SHELXL-97
_cell_angle_alpha 90.00
_cell_angle_beta 94.47(3)
_cell_angle_gamma 90.00
_cell_formula_units_Z 4
_cell_length_a 10.484(2)
_cell_length_b 24.008(5)
_cell_length_c 24.997(5)
_cell_measurement_reflns_used 7726
_cell_measurement_temperature 101(2)
_cell_measurement_theta_max 28.49
_cell_measurement_theta_min 2.07
_cell_volume 6273(2)
_computing_cell_refinement HKL2000
_computing_data_collection 'PAL ADSC Quantum-210'
_computing_data_reduction HKL2000
_computing_molecular_graphics ORTEP3
_computing_publication_material WinGX
_computing_structure_refinement 'Bruker SHELXTL'
_computing_structure_solution 'Bruker SHELXTL'
_diffrn_ambient_temperature 101(2)
_diffrn_measured_fraction_theta_full 0.989
_diffrn_measured_fraction_theta_max 0.989
_diffrn_measurement_device_type 'CCD area detector'
_diffrn_measurement_method 'phi scans'
_diffrn_radiation_monochromator 'Pt coated Si double crystal'
_diffrn_radiation_source 'Fixed gap multipole wiggler beamline'
_diffrn_radiation_type synchrotron
_diffrn_radiation_wavelength 0.90000
_diffrn_reflns_av_R_equivalents 0.0765
_diffrn_reflns_av_sigmaI/netI 0.0596
_diffrn_reflns_limit_h_max 11
_diffrn_reflns_limit_h_min -11
_diffrn_reflns_limit_k_max 25
_diffrn_reflns_limit_k_min -25
_diffrn_reflns_limit_l_max 26
_diffrn_reflns_limit_l_min -26
_diffrn_reflns_number 27189
_diffrn_reflns_theta_full 28.49
_diffrn_reflns_theta_max 28.49
_diffrn_reflns_theta_min 2.07
_exptl_absorpt_coefficient_mu 0.742
_exptl_absorpt_correction_T_max 0.9097
_exptl_absorpt_correction_T_min 0.8081
_exptl_absorpt_correction_type empirical
_exptl_absorpt_process_details HKL2000-Scalepack
_exptl_crystal_colour green
_exptl_crystal_density_diffrn 0.723
_exptl_crystal_density_method 'not measured'
_exptl_crystal_description plate
_exptl_crystal_F_000 1410
_exptl_crystal_size_max 0.30
_exptl_crystal_size_mid 0.15
_exptl_crystal_size_min 0.13
_refine_diff_density_max 1.173
_refine_diff_density_min -0.806
_refine_diff_density_rms 0.099
_refine_ls_extinction_method none
_refine_ls_goodness_of_fit_ref 1.012
_refine_ls_hydrogen_treatment constr
_refine_ls_matrix_type full
_refine_ls_number_parameters 402
_refine_ls_number_reflns 7726
_refine_ls_number_restraints 0
_refine_ls_restrained_S_all 1.012
_refine_ls_R_factor_all 0.1202
_refine_ls_R_factor_gt 0.0968
_refine_ls_shift/su_max 0.000
_refine_ls_shift/su_mean 0.000
_refine_ls_structure_factor_coef Fsqd
_refine_ls_weighting_details 'calc w=1/[\s^2^(Fo^2^)+(0.2000P)^2^+0.0000P] where P=(Fo^2^+2Fc^2^)/3'
_refine_ls_weighting_scheme calc
_refine_ls_wR_factor_gt 0.2645
_refine_ls_wR_factor_ref 0.2845
_reflns_number_gt 5056
_reflns_number_total 7726
_reflns_threshold_expression >2sigma(I)
_cod_data_source_file ic900846s_si_002_2.cif
_cod_data_source_block p8_103mo
_cod_depositor_comments
;
The following automatic conversions were performed:
'_symmetry_cell_setting' value 'Monoclinic' changed to 'monoclinic'
according to '/home/saulius/struct/CIF-dictionaries/cif_core.dic'
dictionary named 'cif_core.dic' version 2.4.1 from
2010-06-29.

'_exptl_absorpt_correction_type' value 'Empirical' changed to
'empirical' according to
'/home/saulius/struct/CIF-dictionaries/cif_core.dic' dictionary named
'cif_core.dic' version 2.4.1 from 2010-06-29.

Automatic conversion script
Id: cif_fix_enum 1527 2010-12-29 10:47:43Z saulius 
;
_cod_original_formula_sum 'C30.50 H35 Cl Cu2 N2.50 O5.25'
_cod_database_code 4302776

loop_
_symmetry_equiv_pos_as_xyz
'x, y, z'
'-x, y+1/2, -z+1/2'
'-x, -y, -z'
'x, -y-1/2, z-1/2'

loop_
_atom_site_label
_atom_site_type_symbol
_atom_site_fract_x
_atom_site_fract_y
_atom_site_fract_z
_atom_site_U_iso_or_equiv
_atom_site_adp_type
_atom_site_occupancy
_atom_site_symmetry_multiplicity
_atom_site_calc_flag
_atom_site_refinement_flags
_atom_site_disorder_assembly
_atom_site_disorder_group
Cu1 Cu 0.37533(8) 0.49628(3) 0.49341(3) 0.0679(3) Uani 1 1 d . . .
Cu2 Cu 0.49243(10) 0.73849(4) 0.75922(4) 0.0989(4) Uani 1 1 d . . .
Cl1 Cl 0.5244(4) 0.79612(12) 0.69869(12) 0.1645(13) Uani 1 1 d . . .
O1 O 0.3717(5) 0.52588(19) 0.56672(18) 0.0784(12) Uani 1 1 d . A .
O2 O 0.5859(4) 0.5325(2) 0.57633(19) 0.0848(13) Uani 1 1 d . . .
O3 O 0.3940(4) 0.92782(17) 0.96711(19) 0.0796(13) Uani 1 1 d . . .
O4 O 0.6070(4) 0.92123(16) 0.97704(18) 0.0738(12) Uani 1 1 d . . .
N1 N 0.4496(5) 0.6296(2) 0.8011(2) 0.0712(14) Uani 1 1 d . . .
N2 N 0.4594(5) 0.6883(2) 0.8642(2) 0.0706(14) Uani 1 1 d . . .
C1 C 0.4637(6) 0.6837(3) 0.8096(3) 0.0727(17) Uani 1 1 d . . .
C2 C 0.4367(6) 0.6002(3) 0.8474(3) 0.0794(19) Uani 1 1 d . . .
H2 H 0.4264 0.5611 0.8506 0.095 Uiso 1 1 calc R . .
C3 C 0.4418(6) 0.6383(3) 0.8877(3) 0.0720(17) Uani 1 1 d . . .
H3 H 0.4345 0.6313 0.9247 0.086 Uiso 1 1 calc R . .
C4 C 0.4528(6) 0.6062(2) 0.7479(3) 0.0684(16) Uani 1 1 d . . .
C5 C 0.3407(6) 0.5980(2) 0.7174(3) 0.0670(16) Uani 1 1 d . . .
C6 C 0.3490(7) 0.5752(3) 0.6667(3) 0.0756(18) Uani 1 1 d . . .
H6 H 0.2727 0.5681 0.6447 0.091 Uiso 1 1 calc R . .
C7 C 0.4662(7) 0.5627(2) 0.6474(3) 0.0728(18) Uani 1 1 d . A .
C8 C 0.5768(6) 0.5700(3) 0.6794(3) 0.0714(17) Uani 1 1 d . . .
H8 H 0.6557 0.5597 0.6659 0.086 Uiso 1 1 calc R . .
C9 C 0.5784(6) 0.5921(3) 0.7310(3) 0.0789(19) Uani 1 1 d . . .
C10 C 0.2136(6) 0.6144(3) 0.7371(3) 0.085(2) Uani 1 1 d . . .
H10 H 0.2257 0.6188 0.7770 0.102 Uiso 1 1 calc R . .
C11 C 0.1685(8) 0.6724(4) 0.7125(4) 0.122(3) Uani 1 1 d . . .
H11A H 0.2428 0.6969 0.7106 0.183 Uiso 1 1 calc R . .
H11B H 0.1077 0.6896 0.7354 0.183 Uiso 1 1 calc R . .
H11C H 0.1272 0.6667 0.6764 0.183 Uiso 1 1 calc R . .
C12 C 0.1087(8) 0.5690(4) 0.7245(5) 0.139(4) Uani 1 1 d . . .
H12A H 0.1072 0.5584 0.6866 0.208 Uiso 1 1 calc R . .
H12B H 0.0250 0.5839 0.7321 0.208 Uiso 1 1 calc R . .
H12C H 0.1282 0.5362 0.7470 0.208 Uiso 1 1 calc R . .
C13 C 0.6970(6) 0.5996(3) 0.7648(3) 0.086(2) Uani 1 1 d . . .
H13 H 0.6727 0.6133 0.8004 0.103 Uiso 1 1 calc R . .
C14 C 0.7695(8) 0.5441(4) 0.7751(4) 0.110(3) Uani 1 1 d . . .
H14A H 0.7155 0.5181 0.7933 0.164 Uiso 1 1 calc R . .
H14B H 0.8486 0.5510 0.7977 0.164 Uiso 1 1 calc R . .
H14C H 0.7906 0.5281 0.7408 0.164 Uiso 1 1 calc R . .
C15 C 0.7795(7) 0.6432(3) 0.7430(3) 0.089(2) Uani 1 1 d . . .
H15A H 0.8636 0.6429 0.7631 0.134 Uiso 1 1 calc R . .
H15B H 0.7396 0.6798 0.7466 0.134 Uiso 1 1 calc R . .
H15C H 0.7896 0.6356 0.7051 0.134 Uiso 1 1 calc R . .
C16 C 0.4748(8) 0.5382(2) 0.5925(3) 0.0711(18) Uani 1 1 d . . .
C17 C 0.4703(6) 0.7415(3) 0.8923(3) 0.0732(18) Uani 1 1 d . . .
C18 C 0.3604(6) 0.7726(3) 0.8957(3) 0.0732(18) Uani 1 1 d . . .
C19 C 0.3731(6) 0.8244(3) 0.9194(3) 0.0733(18) Uani 1 1 d . . .
H19 H 0.2994 0.8469 0.9222 0.088 Uiso 1 1 calc R . .
C20 C 0.4896(6) 0.8437(2) 0.9387(2) 0.0659(16) Uani 1 1 d . . .
C21 C 0.5969(6) 0.8120(3) 0.9359(3) 0.0722(17) Uani 1 1 d . . .
H21 H 0.6769 0.8263 0.9502 0.087 Uiso 1 1 calc R . .
C22 C 0.5925(6) 0.7594(2) 0.9127(3) 0.0707(17) Uani 1 1 d . . .
C23 C 0.2225(7) 0.7519(3) 0.8728(4) 0.095(2) Uani 1 1 d . . .
H23 H 0.2319 0.7142 0.8567 0.114 Uiso 1 1 calc R . .
C24 C 0.1696(9) 0.7925(5) 0.8274(4) 0.136(4) Uani 1 1 d . . .
H24A H 0.2047 0.8299 0.8344 0.203 Uiso 1 1 calc R . .
H24B H 0.0761 0.7939 0.8267 0.203 Uiso 1 1 calc R . .
H24C H 0.1949 0.7792 0.7928 0.203 Uiso 1 1 calc R . .
C25 C 0.1369(7) 0.7465(5) 0.9185(4) 0.129(3) Uani 1 1 d . . .
H25A H 0.1650 0.7148 0.9411 0.194 Uiso 1 1 calc R . .
H25B H 0.0485 0.7405 0.9039 0.194 Uiso 1 1 calc R . .
H25C H 0.1418 0.7807 0.9400 0.194 Uiso 1 1 calc R . .
C26 C 0.7101(6) 0.7250(3) 0.9083(3) 0.086(2) Uani 1 1 d . . .
H26 H 0.6828 0.6859 0.8996 0.103 Uiso 1 1 calc R . .
C27 C 0.7944(7) 0.7240(3) 0.9611(3) 0.098(2) Uani 1 1 d . . .
H27A H 0.8417 0.7591 0.9653 0.147 Uiso 1 1 calc R . .
H27B H 0.8549 0.6929 0.9607 0.147 Uiso 1 1 calc R . .
H27C H 0.7405 0.7194 0.9911 0.147 Uiso 1 1 calc R . .
C28 C 0.7853(7) 0.7468(3) 0.8623(3) 0.092(2) Uani 1 1 d . . .
H28A H 0.8180 0.7841 0.8712 0.138 Uiso 1 1 calc R . .
H28B H 0.7288 0.7484 0.8292 0.138 Uiso 1 1 calc R . .
H28C H 0.8571 0.7217 0.8572 0.138 Uiso 1 1 calc R . .
C29 C 0.4961(7) 0.9031(2) 0.9632(2) 0.0645(16) Uani 1 1 d . . .
O1W O 0.1785(4) 0.49691(16) 0.4744(2) 0.0812(13) Uani 0.50 1 d P A 1
O1D O 0.1785(4) 0.49691(16) 0.4744(2) 0.0812(13) Uani 0.50 1 d P A 2
C1D C 0.1172(7) 0.5402(3) 0.4715(3) 0.0193(17) Uani 0.50 1 d P A 2
N1D N 0.0078(6) 0.5495(3) 0.4406(3) 0.0302(16) Uani 0.50 1 d P A 2
C2D C -0.0447(9) 0.5073(4) 0.4038(4) 0.039(2) Uani 0.50 1 d P A 2
C3D C -0.0654(9) 0.6041(3) 0.4421(4) 0.044(2) Uani 0.50 1 d P A 2
O12D O 0.0000 0.5000 0.5000 0.123(7) Uani 0.50 2 d SP B 1

loop_
_atom_site_aniso_label
_atom_site_aniso_U_11
_atom_site_aniso_U_22
_atom_site_aniso_U_33
_atom_site_aniso_U_23
_atom_site_aniso_U_13
_atom_site_aniso_U_12
Cu1 0.0749(6) 0.0541(5) 0.0739(6) 0.0002(3) 0.0015(4) 0.0016(3)
Cu2 0.1234(9) 0.0795(7) 0.0935(8) -0.0028(5) 0.0071(6) -0.0103(5)
Cl1 0.255(4) 0.115(2) 0.124(2) 0.0145(15) 0.013(2) -0.032(2)
O1 0.074(3) 0.079(3) 0.082(3) -0.006(2) 0.006(3) -0.004(2)
O2 0.060(3) 0.104(4) 0.091(3) -0.022(3) 0.011(3) -0.007(2)
O3 0.068(3) 0.067(3) 0.105(4) -0.018(2) 0.008(2) 0.002(2)
O4 0.073(3) 0.059(2) 0.089(3) -0.005(2) 0.003(2) -0.008(2)
N1 0.075(4) 0.059(3) 0.079(4) -0.013(3) 0.005(3) 0.003(3)
N2 0.073(3) 0.056(3) 0.084(4) -0.011(3) 0.012(3) -0.004(2)
C1 0.067(4) 0.072(4) 0.078(5) -0.019(3) 0.002(3) -0.001(3)
C2 0.064(4) 0.083(5) 0.090(5) 0.002(4) -0.002(4) 0.013(3)
C3 0.080(4) 0.071(4) 0.066(4) 0.003(4) 0.006(3) -0.005(3)
C4 0.077(4) 0.058(4) 0.070(4) -0.012(3) 0.007(4) -0.003(3)
C5 0.061(4) 0.059(4) 0.079(5) -0.012(3) -0.003(4) -0.001(3)
C6 0.073(5) 0.070(4) 0.083(5) 0.000(4) 0.003(4) -0.011(3)
C7 0.078(5) 0.051(3) 0.088(5) -0.009(3) -0.003(4) -0.001(3)
C8 0.075(4) 0.066(4) 0.073(4) -0.016(3) 0.009(4) -0.004(3)
C9 0.058(4) 0.080(4) 0.097(5) -0.011(4) -0.001(4) -0.006(3)
C10 0.061(4) 0.090(5) 0.104(5) -0.019(4) 0.007(4) -0.009(4)
C11 0.098(6) 0.115(7) 0.156(8) 0.001(6) 0.027(6) 0.033(5)
C12 0.094(6) 0.127(7) 0.202(10) -0.056(7) 0.056(6) -0.024(5)
C13 0.066(4) 0.100(5) 0.091(5) -0.019(4) 0.003(4) 0.004(4)
C14 0.076(5) 0.130(7) 0.120(7) -0.005(5) -0.004(5) 0.009(5)
C15 0.067(4) 0.108(6) 0.094(5) -0.012(4) 0.007(4) -0.005(4)
C16 0.094(6) 0.054(4) 0.063(4) 0.005(3) -0.008(4) -0.015(3)
C17 0.074(5) 0.066(4) 0.081(5) -0.018(3) 0.010(4) -0.007(3)
C18 0.052(4) 0.073(4) 0.093(5) -0.017(4) -0.002(3) 0.000(3)
C19 0.054(4) 0.073(4) 0.092(5) -0.016(4) 0.001(3) 0.006(3)
C20 0.069(4) 0.066(4) 0.063(4) -0.001(3) 0.005(3) 0.002(3)
C21 0.064(4) 0.070(4) 0.082(5) -0.005(3) 0.004(3) -0.014(3)
C22 0.068(4) 0.057(4) 0.088(5) -0.010(3) 0.014(3) -0.005(3)
C23 0.067(4) 0.086(5) 0.131(7) -0.036(5) 0.004(5) 0.003(4)
C24 0.097(6) 0.172(10) 0.129(8) 0.012(7) -0.042(6) -0.019(6)
C25 0.058(5) 0.159(9) 0.172(10) 0.000(7) 0.014(6) -0.001(5)
C26 0.067(4) 0.071(4) 0.118(6) -0.010(4) 0.003(4) 0.015(3)
C27 0.084(5) 0.100(5) 0.109(6) 0.003(5) -0.002(5) 0.016(4)
C28 0.068(4) 0.110(6) 0.099(6) -0.021(4) 0.009(4) 0.012(4)
C29 0.076(5) 0.055(3) 0.061(4) 0.000(3) -0.003(3) -0.001(3)
O1W 0.077(3) 0.058(3) 0.111(4) 0.008(2) 0.022(3) -0.002(2)
O1D 0.077(3) 0.058(3) 0.111(4) 0.008(2) 0.022(3) -0.002(2)
C1D 0.014(4) 0.013(4) 0.030(5) -0.002(3) -0.004(4) -0.002(3)
N1D 0.030(4) 0.022(3) 0.040(4) 0.006(3) 0.010(3) 0.005(3)
C2D 0.034(5) 0.046(5) 0.035(5) 0.002(4) -0.003(4) -0.005(4)
C3D 0.037(5) 0.026(5) 0.067(7) 0.009(4) -0.011(5) 0.016(4)
O12D 0.218(19) 0.017(5) 0.125(12) 0.032(6) -0.054(13) 0.019(7)

loop_
_atom_type_symbol
_atom_type_description
_atom_type_scat_dispersion_real
_atom_type_scat_dispersion_imag
_atom_type_scat_source
C C 0.0033 0.0016 'International Tables Vol C Tables 4.2.6.8 and 6.1.1.4'
H H 0.0000 0.0000 'International Tables Vol C Tables 4.2.6.8 and 6.1.1.4'
N N 0.0061 0.0033 'International Tables Vol C Tables 4.2.6.8 and 6.1.1.4'
O O 0.0106 0.0060 'International Tables Vol C Tables 4.2.6.8 and 6.1.1.4'
Cl Cl 0.1484 0.1585 'International Tables Vol C Tables 4.2.6.8 and 6.1.1.4'
Cu Cu 0.3201 1.2651 'International Tables Vol C Tables 4.2.6.8 and 6.1.1.4'

loop_
_geom_angle_atom_site_label_1
_geom_angle_atom_site_label_2
_geom_angle_atom_site_label_3
_geom_angle
_geom_angle_site_symmetry_1
_geom_angle_site_symmetry_3
_geom_angle_publ_flag
O2 Cu1 O4 89.5(2) 3_666 2_646 ?
O2 Cu1 O3 89.8(2) 3_666 4_575 ?
O4 Cu1 O3 168.71(18) 2_646 4_575 ?
O2 Cu1 O1 169.08(19) 3_666 . ?
O4 Cu1 O1 89.37(19) 2_646 . ?
O3 Cu1 O1 89.2(2) 4_575 . ?
O2 Cu1 O1W 94.0(2) 3_666 . ?
O4 Cu1 O1W 99.00(18) 2_646 . ?
O3 Cu1 O1W 92.29(17) 4_575 . ?
O1 Cu1 O1W 96.9(2) . . ?
O2 Cu1 Cu1 81.98(14) 3_666 3_666 ?
O4 Cu1 Cu1 87.20(14) 2_646 3_666 ?
O3 Cu1 Cu1 81.55(13) 4_575 3_666 ?
O1 Cu1 Cu1 87.11(15) . 3_666 ?
O1W Cu1 Cu1 172.64(13) . 3_666 ?
C1 Cu2 Cl1 176.3(2) . . ?
C16 O1 Cu1 119.1(4) . . ?
C16 O2 Cu1 125.7(4) . 3_666 ?
C29 O3 Cu1 125.8(4) . 4_576 ?
C29 O4 Cu1 118.6(4) . 2_656 ?
C1 N1 C2 112.8(6) . . ?
C1 N1 C4 121.3(6) . . ?
C2 N1 C4 125.9(5) . . ?
C3 N2 C1 112.0(5) . . ?
C3 N2 C17 125.3(6) . . ?
C1 N2 C17 122.7(6) . . ?
N1 C1 N2 103.1(6) . . ?
N1 C1 Cu2 127.4(5) . . ?
N2 C1 Cu2 129.4(5) . . ?
C3 C2 N1 106.1(6) . . ?
N2 C3 C2 106.0(6) . . ?
C5 C4 N1 119.2(6) . . ?
C5 C4 C9 124.4(6) . . ?
N1 C4 C9 116.4(6) . . ?
C4 C5 C6 116.9(6) . . ?
C4 C5 C10 121.7(6) . . ?
C6 C5 C10 121.4(6) . . ?
C7 C6 C5 121.6(6) . . ?
C8 C7 C6 120.1(6) . . ?
C8 C7 C16 118.4(6) . . ?
C6 C7 C16 121.4(6) . . ?
C7 C8 C9 122.6(6) . . ?
C8 C9 C4 114.3(6) . . ?
C8 C9 C13 122.1(6) . . ?
C4 C9 C13 123.6(6) . . ?
C5 C10 C12 112.1(6) . . ?
C5 C10 C11 110.4(6) . . ?
C12 C10 C11 110.6(7) . . ?
C9 C13 C15 111.7(7) . . ?
C9 C13 C14 112.0(6) . . ?
C15 C13 C14 112.0(6) . . ?
O1 C16 O2 126.1(6) . . ?
O1 C16 C7 116.9(7) . . ?
O2 C16 C7 117.1(6) . . ?
C18 C17 C22 123.5(6) . . ?
C18 C17 N2 118.0(6) . . ?
C22 C17 N2 118.4(5) . . ?
C19 C18 C17 117.5(6) . . ?
C19 C18 C23 119.3(6) . . ?
C17 C18 C23 123.2(6) . . ?
C20 C19 C18 120.8(6) . . ?
C19 C20 C21 120.9(6) . . ?
C19 C20 C29 117.6(6) . . ?
C21 C20 C29 121.5(6) . . ?
C20 C21 C22 121.9(6) . . ?
C21 C22 C17 115.3(6) . . ?
C21 C22 C26 122.2(6) . . ?
C17 C22 C26 122.4(6) . . ?
C25 C23 C24 113.8(7) . . ?
C25 C23 C18 109.4(7) . . ?
C24 C23 C18 109.1(7) . . ?
C22 C26 C27 111.7(6) . . ?
C22 C26 C28 109.9(6) . . ?
C27 C26 C28 110.8(6) . . ?
O3 C29 O4 126.8(6) . . ?
O3 C29 C20 117.5(6) . . ?
O4 C29 C20 115.7(6) . . ?
C1D N1D C2D 120.8(6) . . ?
C1D N1D C3D 122.5(7) . . ?
C2D N1D C3D 116.7(7) . . ?

loop_
_geom_bond_atom_site_label_1
_geom_bond_atom_site_label_2
_geom_bond_distance
_geom_bond_site_symmetry_2
_geom_bond_publ_flag
Cu1 O2 1.947(5) 3_666 ?
Cu1 O4 1.951(4) 2_646 ?
Cu1 O3 1.952(4) 4_575 ?
Cu1 O1 1.969(5) . ?
Cu1 O1W 2.081(5) . ?
Cu1 Cu1 2.6153(17) 3_666 ?
Cu2 C1 1.861(7) . ?
Cu2 Cl1 2.096(3) . ?
O1 C16 1.250(8) . ?
O2 C16 1.269(8) . ?
O2 Cu1 1.947(5) 3_666 ?
O3 C29 1.233(7) . ?
O3 Cu1 1.952(4) 4_576 ?
O4 C29 1.265(7) . ?
O4 Cu1 1.951(4) 2_656 ?
N1 C1 1.322(8) . ?
N1 C2 1.371(8) . ?
N1 C4 1.447(8) . ?
N2 C3 1.355(8) . ?
N2 C1 1.375(8) . ?
N2 C17 1.457(8) . ?
C2 C3 1.358(9) . ?
C4 C5 1.364(8) . ?
C4 C9 1.454(9) . ?
C5 C6 1.390(9) . ?
C5 C10 1.508(9) . ?
C6 C7 1.388(9) . ?
C7 C8 1.368(8) . ?
C7 C16 1.502(9) . ?
C8 C9 1.394(9) . ?
C9 C13 1.459(9) . ?
C10 C12 1.563(10) . ?
C10 C11 1.579(11) . ?
C13 C15 1.486(10) . ?
C13 C14 1.545(10) . ?
C17 C18 1.380(9) . ?
C17 C22 1.409(9) . ?
C18 C19 1.380(9) . ?
C18 C23 1.593(9) . ?
C19 C20 1.359(8) . ?
C20 C21 1.364(9) . ?
C20 C29 1.553(8) . ?
C21 C22 1.387(8) . ?
C22 C26 1.496(9) . ?
C23 C25 1.510(12) . ?
C23 C24 1.564(12) . ?
C26 C27 1.529(10) . ?
C26 C28 1.536(10) . ?
C1D N1D 1.349(10) . ?
N1D C2D 1.447(11) . ?
N1D C3D 1.521(10) . ?
